data_7244222
loop_
_publ_author_name
'Ioannou, Polydoros-Chrysovalantis'
'Coufal, Radek'
'Kakridi, Kalliopi'
'Raptopoulou, Catherine P.'
'Trhl\'ikov\'a, Olga'
'Psycharis, Vassilis'
'Zedn\'ik, Ji\<r\'i'
'Kyritsis, Panayotis'
'Vohl\'idal, Ji\<r\'i'

_publ_section_title
;
 Effects of the halogenido ligands on the Kumada-coupling catalytic
 activity of [Ni{tBuN(PPh2)2-\k2P}X2], X = Cl, Br, I, complexes
;
_journal_issue 4
_journal_name_full 'RSC Advances'
_journal_page_first 2227
_journal_page_last 2236
_journal_paper_doi 10.1039/D1RA04572E
_journal_volume 12
_journal_year 2022
_chemical_formula_sum 'C30 H33 Cl6 N Ni P2'
_chemical_formula_weight 740.92
_space_group_crystal_system orthorhombic
_space_group_IT_number 19
_space_group_name_Hall 'P 2ac 2ab'
_space_group_name_H-M_alt 'P 21 21 21'
_atom_sites_solution_hydrogens difmap
_audit_creation_method SHELXL-2014/6
_audit_update_record
;
2019-12-03 deposited with the CCDC.	2021-12-27 downloaded from the CCDC.
;
_cell_angle_alpha 90
_cell_angle_beta 90
_cell_angle_gamma 90
_cell_formula_units_Z 4
_cell_length_a 10.6796(4)
_cell_length_b 14.96490(10)
_cell_length_c 20.9874(4)
_cell_measurement_reflns_used 14192
_cell_measurement_temperature 160(2)
_cell_measurement_theta_max 27.47
_cell_measurement_theta_min 3.04
_cell_volume 3354.19(14)
_computing_cell_refinement 'CrystalClear, Rigaku MSC, 2005'
_computing_data_collection 'CrystalClear, Rigaku MSC, 2005'
_computing_data_reduction 'CrystalClear, Rigaku MSC, 2005'
_computing_molecular_graphics 'Diamond ver.3.1'
_computing_publication_material 'publCIF J.Appl.Cryst. 2010, 43, 920'
_computing_structure_refinement 'SHELXL-2014/7 (Sheldrick, 2014)'
_computing_structure_solution 'SHELXS-2013/1 (Sheldrick, 2008)'
_diffrn_ambient_temperature 160(2)
_diffrn_measured_fraction_theta_full 0.997
_diffrn_measured_fraction_theta_max 0.998
_diffrn_measurement_device_type 'Rigaku R-AXIS SPIDER IPDS'
_diffrn_measurement_method '\q scans'
_diffrn_radiation_type MoK\a
_diffrn_radiation_wavelength 0.71073
_diffrn_reflns_av_R_equivalents 0.0268
_diffrn_reflns_av_unetI/netI 0.0239
_diffrn_reflns_Laue_measured_fraction_full 0.997
_diffrn_reflns_Laue_measured_fraction_max 0.998
_diffrn_reflns_limit_h_max 13
_diffrn_reflns_limit_h_min -13
_diffrn_reflns_limit_k_max 19
_diffrn_reflns_limit_k_min -19
_diffrn_reflns_limit_l_max 25
_diffrn_reflns_limit_l_min -26
_diffrn_reflns_number 32034
_diffrn_reflns_point_group_measured_fraction_full 0.998
_diffrn_reflns_point_group_measured_fraction_max 0.999
_diffrn_reflns_theta_full 25.242
_diffrn_reflns_theta_max 26.997
_diffrn_reflns_theta_min 3.043
_exptl_absorpt_coefficient_mu 1.174
_exptl_absorpt_correction_T_max 1.000
_exptl_absorpt_correction_T_min 0.677
_exptl_absorpt_correction_type empirical
_exptl_absorpt_process_details 'CrystalClear, Rigaku MSC, 2005'
_exptl_crystal_colour red
_exptl_crystal_density_diffrn 1.467
_exptl_crystal_description parallelepiped
_exptl_crystal_F_000 1520
_exptl_crystal_size_max 0.42
_exptl_crystal_size_mid 0.34
_exptl_crystal_size_min 0.25
_refine_diff_density_max 0.383
_refine_diff_density_min -0.254
_refine_diff_density_rms 0.044
_refine_ls_abs_structure_details
;
 Flack x determined using 3031 quotients [(I+)-(I-)]/[(I+)+(I-)]
 (Parsons, Flack and Wagner, Acta Cryst. B69 (2013) 249-259).
;
_refine_ls_abs_structure_Flack 0.009(4)
_refine_ls_extinction_method none
_refine_ls_goodness_of_fit_ref 1.033
_refine_ls_hydrogen_treatment refall
_refine_ls_matrix_type full
_refine_ls_number_parameters 493
_refine_ls_number_reflns 7324
_refine_ls_number_restraints 0
_refine_ls_restrained_S_all 1.033
_refine_ls_R_factor_all 0.0232
_refine_ls_R_factor_gt 0.0220
_refine_ls_shift/su_max 0.002
_refine_ls_shift/su_mean 0.000
_refine_ls_structure_factor_coef Fsqd
_refine_ls_weighting_details 'w=1/[\s^2^(Fo^2^)+(0.0287P)^2^+0.5803P] where P=(Fo^2^+2Fc^2^)/3'
_refine_ls_weighting_scheme calc
_refine_ls_wR_factor_gt 0.0525
_refine_ls_wR_factor_ref 0.0531
_reflns_Friedel_coverage 0.791
_reflns_Friedel_fraction_full 1.000
_reflns_Friedel_fraction_max 1.000
_reflns_number_gt 7074
_reflns_number_total 7324
_reflns_threshold_expression 'I > 2\s(I)'
_cod_data_source_file d1ra04572e3.cif
_cod_data_source_block NIPPCL
_cod_database_code 7244222
_shelx_space_group_comment
;
The symmetry employed for this shelxl refinement is uniquely defined
by the following loop, which should always be used as a source of
symmetry information in preference to the above space-group names.
They are only intended as comments.
;
_shelxl_version_number 2014/6

loop_
_space_group_symop_operation_xyz
'x, y, z'
'-x+1/2, -y, z+1/2'
'x+1/2, -y+1/2, -z'
'-x, y+1/2, -z+1/2'

loop_
_atom_site_label
_atom_site_type_symbol
_atom_site_fract_x
_atom_site_fract_y
_atom_site_fract_z
_atom_site_U_iso_or_equiv
_atom_site_adp_type
_atom_site_occupancy
_atom_site_site_symmetry_order
_atom_site_calc_flag
_atom_site_refinement_flags_posn
_atom_site_refinement_flags_adp
_atom_site_refinement_flags_occupancy
_atom_site_disorder_assembly
_atom_site_disorder_group
Ni1 Ni 0.64869(2) 0.61866(2) 0.65698(2) 0.01612(7) Uani 1 1 d . . . . .
Cl1 Cl 0.81790(5) 0.53761(4) 0.67292(3) 0.02418(12) Uani 1 1 d . . . . .
Cl2 Cl 0.57257(5) 0.54590(4) 0.57395(3) 0.02545(13) Uani 1 1 d . . . . .
P1 P 0.70090(5) 0.71255(4) 0.72812(3) 0.01833(12) Uani 1 1 d . . . . .
P2 P 0.50223(5) 0.71435(4) 0.66193(3) 0.01688(11) Uani 1 1 d . . . . .
C1 C 0.8440(2) 0.77264(15) 0.71138(12) 0.0252(5) Uani 1 1 d . . . . .
C2 C 0.8884(2) 0.77198(18) 0.64860(14) 0.0303(6) Uani 1 1 d . . . . .
C3 C 0.9929(3) 0.8220(2) 0.63205(19) 0.0454(8) Uani 1 1 d . . . . .
C4 C 1.0545(3) 0.8719(2) 0.6776(2) 0.0524(9) Uani 1 1 d . . . . .
C5 C 1.0136(3) 0.8713(2) 0.7401(2) 0.0500(9) Uani 1 1 d . . . . .
C6 C 0.9083(3) 0.8220(2) 0.75750(16) 0.0368(7) Uani 1 1 d . . . . .
C7 C 0.7128(2) 0.66943(17) 0.80885(11) 0.0253(5) Uani 1 1 d . . . . .
C8 C 0.8285(3) 0.6440(2) 0.83288(14) 0.0402(7) Uani 1 1 d . . . . .
C9 C 0.8356(4) 0.5999(3) 0.89175(16) 0.0547(9) Uani 1 1 d . . . . .
C10 C 0.7288(4) 0.5820(2) 0.92550(15) 0.0497(9) Uani 1 1 d . . . . .
C11 C 0.6133(4) 0.6063(2) 0.90193(15) 0.0474(8) Uani 1 1 d . . . . .
C12 C 0.6049(3) 0.6496(2) 0.84298(15) 0.0349(6) Uani 1 1 d . . . . .
C13 C 0.4713(2) 0.77816(16) 0.59031(11) 0.0236(5) Uani 1 1 d . . . . .
C14 C 0.5730(3) 0.8058(2) 0.55449(14) 0.0358(6) Uani 1 1 d . . . . .
C15 C 0.5555(4) 0.8588(2) 0.50101(15) 0.0476(8) Uani 1 1 d . . . . .
C16 C 0.4349(4) 0.8829(2) 0.48252(14) 0.0475(8) Uani 1 1 d . . . . .
C17 C 0.3336(3) 0.8543(2) 0.51703(15) 0.0418(7) Uani 1 1 d . . . . .
C18 C 0.3502(3) 0.80209(19) 0.57154(13) 0.0314(6) Uani 1 1 d . . . . .
C19 C 0.3525(2) 0.67272(15) 0.69020(11) 0.0207(4) Uani 1 1 d . . . . .
C20 C 0.3100(2) 0.68879(17) 0.75228(12) 0.0241(5) Uani 1 1 d . . . . .
C21 C 0.1976(2) 0.65253(18) 0.77284(13) 0.0303(5) Uani 1 1 d . . . . .
C22 C 0.1264(2) 0.60008(19) 0.73208(15) 0.0331(6) Uani 1 1 d . . . . .
C23 C 0.1686(2) 0.58246(19) 0.67083(14) 0.0318(6) Uani 1 1 d . . . . .
C24 C 0.2821(2) 0.61798(18) 0.64998(12) 0.0268(5) Uani 1 1 d . . . . .
N1 N 0.57217(17) 0.77940(13) 0.71830(9) 0.0184(4) Uani 1 1 d . . . . .
C25 C 0.5496(2) 0.87621(16) 0.73793(11) 0.0232(5) Uani 1 1 d . . . . .
C26 C 0.6310(3) 0.93843(18) 0.69794(15) 0.0324(6) Uani 1 1 d . . . . .
C27 C 0.4125(3) 0.90148(19) 0.72698(15) 0.0317(6) Uani 1 1 d . . . . .
C28 C 0.5820(3) 0.8843(2) 0.80855(13) 0.0351(6) Uani 1 1 d . . . . .
C29 C 0.7550(3) 0.3444(2) 0.59893(18) 0.0444(8) Uani 1 1 d . . . . .
Cl3 Cl 0.64677(9) 0.26745(6) 0.56786(5) 0.0563(2) Uani 1 1 d . . . . .
Cl4 Cl 0.90964(8) 0.31540(7) 0.57960(5) 0.0604(2) Uani 1 1 d . . . . .
C30 C 0.3362(3) 0.4074(3) 0.50735(19) 0.0503(9) Uani 1 1 d . . . . .
Cl5 Cl 0.32292(11) 0.47430(9) 0.43960(6) 0.0807(3) Uani 1 1 d . . . . .
Cl6 Cl 0.19381(10) 0.40473(8) 0.55044(5) 0.0669(3) Uani 1 1 d . . . . .
H2 H 0.847(3) 0.7365(18) 0.6189(13) 0.022(7) Uiso 1 1 d . . . . .
H3 H 1.019(4) 0.827(2) 0.5918(18) 0.048(10) Uiso 1 1 d . . . . .
H4 H 1.129(4) 0.906(3) 0.6626(19) 0.062(11) Uiso 1 1 d . . . . .
H5 H 1.051(3) 0.901(3) 0.7683(18) 0.055(11) Uiso 1 1 d . . . . .
H6 H 0.879(3) 0.822(2) 0.7992(15) 0.028(8) Uiso 1 1 d . . . . .
H8 H 0.904(3) 0.657(2) 0.8093(15) 0.041(9) Uiso 1 1 d . . . . .
H9 H 0.917(4) 0.584(3) 0.9035(19) 0.060(11) Uiso 1 1 d . . . . .
H10 H 0.741(3) 0.553(2) 0.9625(18) 0.056(10) Uiso 1 1 d . . . . .
H11 H 0.545(4) 0.594(2) 0.9251(18) 0.056(11) Uiso 1 1 d . . . . .
H12 H 0.537(3) 0.667(2) 0.8301(15) 0.034(8) Uiso 1 1 d . . . . .
H14 H 0.646(3) 0.795(2) 0.5659(14) 0.031(8) Uiso 1 1 d . . . . .
H15 H 0.621(3) 0.874(3) 0.4816(18) 0.055(11) Uiso 1 1 d . . . . .
H16 H 0.421(4) 0.916(2) 0.4482(18) 0.057(11) Uiso 1 1 d . . . . .
H17 H 0.256(3) 0.865(2) 0.5049(16) 0.045(9) Uiso 1 1 d . . . . .
H18 H 0.285(3) 0.786(2) 0.5933(14) 0.028(8) Uiso 1 1 d . . . . .
H20 H 0.358(3) 0.7218(19) 0.7809(13) 0.023(7) Uiso 1 1 d . . . . .
H21 H 0.173(3) 0.6646(19) 0.8130(14) 0.028(8) Uiso 1 1 d . . . . .
H22 H 0.046(3) 0.578(2) 0.7449(17) 0.048(9) Uiso 1 1 d . . . . .
H23 H 0.116(3) 0.546(2) 0.6400(15) 0.044(9) Uiso 1 1 d . . . . .
H24 H 0.309(3) 0.6044(19) 0.6101(14) 0.028(7) Uiso 1 1 d . . . . .
H26A H 0.608(3) 0.934(2) 0.6525(16) 0.036(8) Uiso 1 1 d . . . . .
H26B H 0.610(3) 1.000(2) 0.7085(14) 0.033(8) Uiso 1 1 d . . . . .
H26C H 0.720(3) 0.927(2) 0.7024(15) 0.041(9) Uiso 1 1 d . . . . .
H27A H 0.358(3) 0.866(2) 0.7490(16) 0.045(9) Uiso 1 1 d . . . . .
H27B H 0.399(3) 0.963(2) 0.7418(14) 0.031(8) Uiso 1 1 d . . . . .
H27C H 0.393(3) 0.901(2) 0.6816(17) 0.043(9) Uiso 1 1 d . . . . .
H28A H 0.673(3) 0.871(2) 0.8177(14) 0.039(8) Uiso 1 1 d . . . . .
H28B H 0.568(4) 0.941(3) 0.8229(18) 0.060(11) Uiso 1 1 d . . . . .
H28C H 0.531(3) 0.845(2) 0.8358(15) 0.035(8) Uiso 1 1 d . . . . .
H29A H 0.750(4) 0.342(3) 0.649(2) 0.082(14) Uiso 1 1 d . . . . .
H29B H 0.738(3) 0.401(2) 0.5833(17) 0.049(10) Uiso 1 1 d . . . . .
H3OA H 0.392(4) 0.426(3) 0.5305(18) 0.052(11) Uiso 1 1 d . . . . .
H30B H 0.350(4) 0.345(3) 0.494(2) 0.077(13) Uiso 1 1 d . . . . .

loop_
_atom_site_aniso_label
_atom_site_aniso_U_11
_atom_site_aniso_U_22
_atom_site_aniso_U_33
_atom_site_aniso_U_23
_atom_site_aniso_U_13
_atom_site_aniso_U_12
Ni1 0.01376(12) 0.01578(13) 0.01881(13) -0.00198(11) -0.00068(10) -0.00002(11)
Cl1 0.0198(2) 0.0216(3) 0.0312(3) 0.0006(2) -0.0023(2) 0.0047(2)
Cl2 0.0232(3) 0.0278(3) 0.0254(3) -0.0081(2) -0.0014(2) -0.0049(2)
P1 0.0153(2) 0.0195(3) 0.0202(3) -0.0040(2) -0.0032(2) 0.0010(2)
P2 0.0131(2) 0.0187(3) 0.0188(3) -0.0008(2) -0.0015(2) 0.0003(2)
C1 0.0160(10) 0.0196(11) 0.0399(14) -0.0054(10) -0.0039(10) 0.0006(9)
C2 0.0204(11) 0.0281(13) 0.0423(15) -0.0013(12) 0.0017(11) -0.0025(10)
C3 0.0262(14) 0.0424(17) 0.067(2) 0.0089(16) 0.0079(14) -0.0038(13)
C4 0.0223(13) 0.0317(16) 0.103(3) 0.0043(18) -0.0014(16) -0.0092(13)
C5 0.0257(14) 0.0305(15) 0.094(3) -0.0174(18) -0.0217(17) -0.0020(12)
C6 0.0264(13) 0.0314(14) 0.0525(19) -0.0154(13) -0.0122(13) 0.0004(12)
C7 0.0306(13) 0.0247(12) 0.0207(11) -0.0051(9) -0.0051(10) 0.0055(10)
C8 0.0389(16) 0.0506(17) 0.0311(14) -0.0014(13) -0.0086(12) 0.0152(14)
C9 0.059(2) 0.064(2) 0.0412(17) 0.0018(16) -0.0209(16) 0.0279(19)
C10 0.077(3) 0.0461(18) 0.0262(14) 0.0053(13) -0.0110(16) 0.0106(18)
C11 0.061(2) 0.048(2) 0.0331(15) 0.0101(14) 0.0018(14) 0.0005(17)
C12 0.0345(14) 0.0374(15) 0.0329(14) 0.0077(12) -0.0037(12) 0.0028(12)
C13 0.0279(12) 0.0234(12) 0.0195(11) 0.0009(9) -0.0056(9) 0.0022(10)
C14 0.0311(15) 0.0458(17) 0.0303(14) 0.0076(12) -0.0015(11) 0.0004(13)
C15 0.058(2) 0.053(2) 0.0311(15) 0.0151(14) 0.0011(15) -0.0081(17)
C16 0.077(2) 0.0371(16) 0.0285(14) 0.0103(13) -0.0195(15) -0.0030(18)
C17 0.0483(19) 0.0352(15) 0.0420(16) 0.0025(12) -0.0245(14) 0.0075(14)
C18 0.0288(12) 0.0308(14) 0.0345(13) 0.0026(11) -0.0075(12) 0.0013(12)
C19 0.0126(9) 0.0208(11) 0.0287(12) 0.0009(9) -0.0003(9) 0.0012(9)
C20 0.0205(11) 0.0251(12) 0.0266(12) -0.0013(10) -0.0001(10) 0.0003(10)
C21 0.0260(12) 0.0323(13) 0.0327(14) 0.0011(11) 0.0072(11) 0.0001(11)
C22 0.0190(12) 0.0328(14) 0.0475(16) 0.0018(12) 0.0062(11) -0.0039(10)
C23 0.0187(12) 0.0344(13) 0.0422(15) -0.0055(12) -0.0043(10) -0.0038(11)
C24 0.0202(11) 0.0313(12) 0.0289(12) -0.0045(11) 0.0008(9) 0.0000(10)
N1 0.0166(9) 0.0188(9) 0.0199(9) -0.0041(7) -0.0026(7) 0.0009(8)
C25 0.0237(11) 0.0173(10) 0.0285(12) -0.0049(10) 0.0006(9) 0.0012(10)
C26 0.0298(14) 0.0195(12) 0.0480(17) -0.0002(11) 0.0069(12) -0.0002(11)
C27 0.0255(13) 0.0256(14) 0.0440(16) -0.0044(12) 0.0033(12) 0.0063(11)
C28 0.0458(16) 0.0286(14) 0.0309(14) -0.0120(12) -0.0032(12) 0.0064(14)
C29 0.0476(18) 0.0331(16) 0.053(2) -0.0093(14) 0.0117(15) -0.0042(14)
Cl3 0.0472(4) 0.0483(5) 0.0735(6) -0.0234(4) 0.0111(4) -0.0096(4)
Cl4 0.0417(4) 0.0754(6) 0.0640(6) -0.0152(5) 0.0043(4) -0.0017(4)
C30 0.0351(17) 0.053(2) 0.063(2) -0.0129(17) -0.0101(16) -0.0075(16)
Cl5 0.0690(6) 0.1005(9) 0.0726(7) 0.0145(6) 0.0084(5) 0.0118(6)
Cl6 0.0639(5) 0.0812(7) 0.0554(5) -0.0241(5) 0.0114(4) -0.0096(5)

loop_
_atom_type_symbol
_atom_type_description
_atom_type_scat_dispersion_real
_atom_type_scat_dispersion_imag
_atom_type_scat_source
C C 0.0033 0.0016 'International Tables Vol C Tables 4.2.6.8 and 6.1.1.4'
H H 0.0000 0.0000 'International Tables Vol C Tables 4.2.6.8 and 6.1.1.4'
N N 0.0061 0.0033 'International Tables Vol C Tables 4.2.6.8 and 6.1.1.4'
P P 0.1023 0.0942 'International Tables Vol C Tables 4.2.6.8 and 6.1.1.4'
Cl Cl 0.1484 0.1585 'International Tables Vol C Tables 4.2.6.8 and 6.1.1.4'
Ni Ni 0.3393 1.1124 'International Tables Vol C Tables 4.2.6.8 and 6.1.1.4'

loop_
_geom_angle_atom_site_label_1
_geom_angle_atom_site_label_2
_geom_angle_atom_site_label_3
_geom_angle
_geom_angle_site_symmetry_1
_geom_angle_site_symmetry_3
_geom_angle_publ_flag
P2 Ni1 P1 73.32(2) . . ?
P2 Ni1 Cl1 165.62(2) . . ?
P1 Ni1 Cl1 92.42(2) . . ?
P2 Ni1 Cl2 95.73(2) . . ?
P1 Ni1 Cl2 167.57(3) . . ?
Cl1 Ni1 Cl2 98.64(2) . . ?
N1 P1 C1 111.39(10) . . ?
N1 P1 C7 112.07(10) . . ?
C1 P1 C7 107.38(12) . . ?
N1 P1 Ni1 95.22(7) . . ?
C1 P1 Ni1 114.47(8) . . ?
C7 P1 Ni1 116.02(8) . . ?
N1 P1 P2 41.96(6) . . ?
C1 P1 P2 126.55(8) . . ?
C7 P1 P2 124.95(9) . . ?
Ni1 P1 P2 53.313(19) . . ?
N1 P2 C13 110.78(10) . . ?
N1 P2 C19 110.79(10) . . ?
C13 P2 C19 106.97(11) . . ?
N1 P2 Ni1 95.52(7) . . ?
C13 P2 Ni1 116.70(8) . . ?
C19 P2 Ni1 115.68(8) . . ?
N1 P2 P1 42.20(6) . . ?
C13 P2 P1 127.78(8) . . ?
C19 P2 P1 123.64(8) . . ?
Ni1 P2 P1 53.365(19) . . ?
C6 C1 C2 119.3(3) . . ?
C6 C1 P1 122.9(2) . . ?
C2 C1 P1 117.74(18) . . ?
C3 C2 C1 120.2(3) . . ?
C3 C2 H2 121.5(17) . . ?
C1 C2 H2 118.2(17) . . ?
C4 C3 C2 120.1(3) . . ?
C4 C3 H3 118(2) . . ?
C2 C3 H3 122(2) . . ?
C3 C4 C5 120.2(3) . . ?
C3 C4 H4 116(2) . . ?
C5 C4 H4 124(2) . . ?
C4 C5 C6 120.5(3) . . ?
C4 C5 H5 121(3) . . ?
C6 C5 H5 119(3) . . ?
C5 C6 C1 119.6(3) . . ?
C5 C6 H6 120.9(19) . . ?
C1 C6 H6 119.5(19) . . ?
C8 C7 C12 119.5(2) . . ?
C8 C7 P1 119.9(2) . . ?
C12 C7 P1 119.9(2) . . ?
C7 C8 C9 119.8(3) . . ?
C7 C8 H8 120.4(19) . . ?
C9 C8 H8 119.8(19) . . ?
C10 C9 C8 120.2(3) . . ?
C10 C9 H9 126(2) . . ?
C8 C9 H9 114(2) . . ?
C9 C10 C11 120.5(3) . . ?
C9 C10 H10 115(2) . . ?
C11 C10 H10 124(2) . . ?
C10 C11 C12 119.8(3) . . ?
C10 C11 H11 119(2) . . ?
C12 C11 H11 122(2) . . ?
C7 C12 C11 120.1(3) . . ?
C7 C12 H12 120(2) . . ?
C11 C12 H12 120(2) . . ?
C14 C13 C18 119.7(2) . . ?
C14 C13 P2 117.75(19) . . ?
C18 C13 P2 122.5(2) . . ?
C13 C14 C15 120.3(3) . . ?
C13 C14 H14 121(2) . . ?
C15 C14 H14 118(2) . . ?
C14 C15 C16 119.9(3) . . ?
C14 C15 H15 116(3) . . ?
C16 C15 H15 124(3) . . ?
C17 C16 C15 120.2(3) . . ?
C17 C16 H16 118(3) . . ?
C15 C16 H16 121(3) . . ?
C16 C17 C18 120.5(3) . . ?
C16 C17 H17 122(2) . . ?
C18 C17 H17 117(2) . . ?
C17 C18 C13 119.5(3) . . ?
C17 C18 H18 119(2) . . ?
C13 C18 H18 121.5(19) . . ?
C24 C19 C20 119.2(2) . . ?
C24 C19 P2 118.56(18) . . ?
C20 C19 P2 122.05(18) . . ?
C21 C20 C19 120.2(2) . . ?
C21 C20 H20 118.7(17) . . ?
C19 C20 H20 121.1(17) . . ?
C20 C21 C22 120.2(3) . . ?
C20 C21 H21 117.6(19) . . ?
C22 C21 H21 122.1(19) . . ?
C21 C22 C23 120.1(2) . . ?
C21 C22 H22 121(2) . . ?
C23 C22 H22 119(2) . . ?
C22 C23 C24 120.0(2) . . ?
C22 C23 H23 120.9(18) . . ?
C24 C23 H23 119.0(18) . . ?
C23 C24 C19 120.2(2) . . ?
C23 C24 H24 118.9(19) . . ?
C19 C24 H24 121.0(19) . . ?
C25 N1 P2 131.36(15) . . ?
C25 N1 P1 130.46(15) . . ?
P2 N1 P1 95.84(10) . . ?
N1 C25 C26 109.96(19) . . ?
N1 C25 C28 107.6(2) . . ?
C26 C25 C28 110.9(2) . . ?
N1 C25 C27 110.19(19) . . ?
C26 C25 C27 108.2(2) . . ?
C28 C25 C27 110.1(2) . . ?
C25 C26 H26A 110.4(18) . . ?
C25 C26 H26B 108.6(18) . . ?
H26A C26 H26B 103(2) . . ?
C25 C26 H26C 113.2(19) . . ?
H26A C26 H26C 109(3) . . ?
H26B C26 H26C 112(3) . . ?
C25 C27 H27A 113(2) . . ?
C25 C27 H27B 108.9(17) . . ?
H27A C27 H27B 107(3) . . ?
C25 C27 H27C 110.7(19) . . ?
H27A C27 H27C 111(3) . . ?
H27B C27 H27C 106(3) . . ?
C25 C28 H28A 112.6(18) . . ?
C25 C28 H28B 111(2) . . ?
H28A C28 H28B 106(3) . . ?
C25 C28 H28C 112.9(19) . . ?
H28A C28 H28C 108(3) . . ?
H28B C28 H28C 106(3) . . ?
Cl4 C29 Cl3 111.76(18) . . ?
Cl4 C29 H29A 105(2) . . ?
Cl3 C29 H29A 109(2) . . ?
Cl4 C29 H29B 109(2) . . ?
Cl3 C29 H29B 110(2) . . ?
H29A C29 H29B 112(3) . . ?
Cl5 C30 Cl6 111.1(2) . . ?
Cl5 C30 H3OA 111(3) . . ?
Cl6 C30 H3OA 109(3) . . ?
Cl5 C30 H30B 109(3) . . ?
Cl6 C30 H30B 104(3) . . ?
H3OA C30 H30B 112(4) . . ?

loop_
_geom_bond_atom_site_label_1
_geom_bond_atom_site_label_2
_geom_bond_distance
_geom_bond_site_symmetry_2
_geom_bond_publ_flag
Ni1 P2 2.1232(6) . ?
Ni1 P1 2.1246(6) . ?
Ni1 Cl1 2.2020(6) . ?
Ni1 Cl2 2.2098(6) . ?
P1 N1 1.7127(19) . ?
P1 C1 1.808(2) . ?
P1 C7 1.818(2) . ?
P1 P2 2.5363(8) . ?
P2 N1 1.7045(19) . ?
P2 C13 1.811(2) . ?
P2 C19 1.816(2) . ?
C1 C6 1.398(4) . ?
C1 C2 1.400(4) . ?
C2 C3 1.388(4) . ?
C2 H2 0.93(3) . ?
C3 C4 1.380(5) . ?
C3 H3 0.89(4) . ?
C4 C5 1.382(6) . ?
C4 H4 1.00(4) . ?
C5 C6 1.394(5) . ?
C5 H5 0.84(4) . ?
C6 H6 0.93(3) . ?
C7 C8 1.388(4) . ?
C7 C12 1.389(4) . ?
C8 C9 1.402(4) . ?
C8 H8 0.97(3) . ?
C9 C10 1.369(6) . ?
C9 H9 0.94(4) . ?
C10 C11 1.379(5) . ?
C10 H10 0.90(4) . ?
C11 C12 1.399(4) . ?
C11 H11 0.90(4) . ?
C12 H12 0.82(3) . ?
C13 C14 1.383(4) . ?
C13 C18 1.399(4) . ?
C14 C15 1.387(4) . ?
C14 H14 0.83(3) . ?
C15 C16 1.392(5) . ?
C15 H15 0.84(4) . ?
C16 C17 1.371(5) . ?
C16 H16 0.89(4) . ?
C17 C18 1.397(4) . ?
C17 H17 0.88(3) . ?
C18 H18 0.87(3) . ?
C19 C24 1.396(3) . ?
C19 C20 1.400(3) . ?
C20 C21 1.387(4) . ?
C20 H20 0.93(3) . ?
C21 C22 1.388(4) . ?
C21 H21 0.90(3) . ?
C22 C23 1.388(4) . ?
C22 H22 0.96(3) . ?
C23 C24 1.394(3) . ?
C23 H23 1.02(3) . ?
C24 H24 0.91(3) . ?
N1 C25 1.525(3) . ?
C25 C26 1.525(4) . ?
C25 C28 1.527(4) . ?
C25 C27 1.530(3) . ?
C26 H26A 0.99(3) . ?
C26 H26B 0.97(3) . ?
C26 H26C 0.97(3) . ?
C27 H27A 0.91(3) . ?
C27 H27B 0.99(3) . ?
C27 H27C 0.98(3) . ?
C28 H28A 1.02(3) . ?
C28 H28B 0.91(4) . ?
C28 H28C 0.99(3) . ?
C29 Cl4 1.755(4) . ?
C29 Cl3 1.757(4) . ?
C29 H29A 1.05(4) . ?
C29 H29B 0.93(4) . ?
C30 Cl5 1.745(4) . ?
C30 Cl6 1.770(4) . ?
C30 H3OA 0.82(4) . ?
C30 H30B 0.99(5) . ?
